data_7135663
loop_
_publ_author_name
'W&#xfc;st, Leonie'
'Wellnitz, Tim'
'Radacki, Krzysztof'
'Nees, Samuel'
'Braunschweig, Holger'

_publ_section_title
;
 Attempted halogenation of ambiphilic 1,2,3-benzodiazaborines: balancing
 Lewis acidity and Lewis basicity.
;
_journal_issue 31
_journal_name_full 'Chemical communications (Cambridge, England)'
_journal_page_first 7984
_journal_page_last 7988
_journal_paper_doi 10.1039/d6cc01072e
_journal_volume 62
_journal_year 2026
_chemical_formula_moiety 'C26 H18 B4 Br4 N4 O, C7 H8'
_chemical_formula_sum 'C33 H26 B4 Br4 N4 O'
_chemical_formula_weight 857.46
_space_group_crystal_system monoclinic
_space_group_IT_number 14
_space_group_name_Hall '-P 2ybc'
_space_group_name_H-M_alt 'P 1 21/c 1'
_atom_sites_solution_hydrogens geom
_atom_sites_solution_primary dual
_atom_sites_solution_secondary difmap
_audit_creation_date 2026-02-03
_audit_creation_method 'CIF-fill 1.6l (K.Radacki, 2005-26)'
_audit_update_record
;
2026-02-15 deposited with the CCDC.	2026-03-17 downloaded from the CCDC.
;
_cell_angle_alpha 90
_cell_angle_beta 95.103(9)
_cell_angle_gamma 90
_cell_formula_units_Z 4
_cell_length_a 13.4361(7)
_cell_length_b 15.706(10)
_cell_length_c 16.2368(9)
_cell_measurement_reflns_used 21103
_cell_measurement_temperature 100(2)
_cell_measurement_theta_max 72.7090
_cell_measurement_theta_min 2.7470
_cell_volume 3413(2)
_computing_cell_refinement 'CrysAlisPro 1.171.41.112a (Rigaku OD, 2021)'
_computing_data_collection 'CrysAlisPro 1.171.41.112a (Rigaku OD, 2021)'
_computing_data_reduction 'CrysAlisPro 1.171.41.112a (Rigaku OD, 2021)'
_computing_molecular_graphics 'ShelXLe (Huebschle et all, 2011)'
_computing_publication_material 'SHELXL-2025/1 (Sheldrick, 2025)'
_computing_structure_refinement 'SHELXL-2025/1 (Sheldrick, 2025)'
_computing_structure_solution 'SHELXT 2018/2 (Sheldrick, 2018)''
_diffrn_ambient_environment N~2~
_diffrn_ambient_temperature 100(2)
_diffrn_detector HPA
_diffrn_detector_area_resol_mean 10.0
_diffrn_detector_type 'HyPix Arc150'
_diffrn_measured_fraction_theta_full 1.000
_diffrn_measured_fraction_theta_max 0.968
_diffrn_measurement_details
;
 
 List of Runs (angles in degrees, time in seconds):
 --------------------------------------------------------------------------
  1  \w     28.00 100.00   0.50    0.05    --   71.48-126.00-150.00  144
  2  \w     27.00  74.00   0.50    0.05    --   65.06 -95.00-150.00   94
  3  \w     27.00  74.00   0.50    0.05    --   65.06 -95.00-120.00   94
  4  \w     39.00  85.00   0.50    0.05    --   76.67 -95.00-150.00   92
  5  \w     34.00  80.00   0.50    0.05    --   71.48 -95.00 -90.00   92
  6  \w     39.00  85.00   0.50    0.05    --   76.67 -95.00  60.00   92
  7  \w     27.00  74.00   0.50    0.05    --   65.06 -95.00 150.00   94
  8  \w   -102.00 -28.00   0.50    0.05    --  -65.03   0.00-120.00  148
  9  \w   -102.00 -30.00   0.50    0.05    --  -73.64 126.00 -60.00  144
 10  \w    -94.00 -21.00   0.50    0.05    --  -65.03 126.00 -30.00  146
 11  \w   -105.00 -32.00   0.50    0.05    --  -75.71 126.00  60.00  146
 12  \w   -110.00 -34.00   0.50    0.05    --  -65.03 -15.00 120.00  152
 13  \w   -119.00 -83.00   0.50    0.05    --  -73.64 -15.00  60.00   72
 14  \w   -110.00 -34.00   0.50    0.05    --  -65.03 -15.00-120.00  152
 15  \w   -110.00 -34.00   0.50    0.05    --  -65.03 -15.00-180.00  152
 16  \w   -119.00 -73.00   0.50    0.05    --  -75.71-126.00 -60.00   92
 17  \w   -119.00 -73.00   0.50    0.05    --  -75.71-126.00-120.00   92
 18  \w   -119.00 -73.00   0.50    0.05    --  -75.71-126.00 -30.00   92
 19  \w   -119.00 -73.00   0.50    0.05    --  -75.71-126.00  90.00   92
 20  \w   -119.00 -73.00   0.50    0.05    --  -75.71-126.00 120.00   92
;
_diffrn_measurement_device 'four-circle diffractometer'
_diffrn_measurement_device_type 'Rigaku XtaLAB Synergy-R'
_diffrn_measurement_method '\w scans'
_diffrn_orient_matrix_type
;
 CrysAlisPro convention (1999,Acta A55,543-557)
;
_diffrn_orient_matrix_UB_11 -0.0679391000
_diffrn_orient_matrix_UB_12 -0.0785359000
_diffrn_orient_matrix_UB_13 0.0049560000
_diffrn_orient_matrix_UB_21 0.0034167000
_diffrn_orient_matrix_UB_22 -0.0147996000
_diffrn_orient_matrix_UB_23 -0.0934866000
_diffrn_orient_matrix_UB_31 0.0928849000
_diffrn_orient_matrix_UB_32 -0.0568621000
_diffrn_orient_matrix_UB_33 0.0175406000
_diffrn_radiation_monochromator 'multi-layer mirror'
_diffrn_radiation_probe x-ray
_diffrn_radiation_type CuK\a
_diffrn_radiation_wavelength 1.54184
_diffrn_radiation_xray_symbol K-L~2,3~
_diffrn_reflns_av_R_equivalents 0.0372
_diffrn_reflns_av_unetI/netI 0.0278
_diffrn_reflns_Laue_measured_fraction_full 1.000
_diffrn_reflns_Laue_measured_fraction_max 0.968
_diffrn_reflns_limit_h_max 16
_diffrn_reflns_limit_h_min -15
_diffrn_reflns_limit_k_max 18
_diffrn_reflns_limit_k_min -19
_diffrn_reflns_limit_l_max 19
_diffrn_reflns_limit_l_min -20
_diffrn_reflns_number 34131
_diffrn_reflns_point_group_measured_fraction_full 1.000
_diffrn_reflns_point_group_measured_fraction_max 0.968
_diffrn_reflns_theta_full 67.684
_diffrn_reflns_theta_max 73.458
_diffrn_reflns_theta_min 3.302
_diffrn_source 'rotating-anode X-ray tube'
_diffrn_source_type 'PhotonJet-R X-ray Source'
_exptl_absorpt_coefficient_mu 6.018
_exptl_absorpt_correction_T_max 1.000
_exptl_absorpt_correction_T_min 0.697
_exptl_absorpt_correction_type gaussian
_exptl_absorpt_process_details
;
 CrysAlisPro 1.171.41.112a (Rigaku Oxford Diffraction, 2021) Numerical 
 absorption correction based on gaussian integration over a multifaceted 
 crystal model Empirical absorption correction using spherical harmonics, 
 implemented in SCALE3 ABSPACK scaling algorithm.
;
_exptl_crystal_colour 'clear intense colourless'
_exptl_crystal_density_diffrn 1.669
_exptl_crystal_description block
_exptl_crystal_F_000 1680
_exptl_crystal_preparation
;
 For data collection the crystal was immersed in a film of perfluoropolyether 
 oil, mounted on a polyimide loop and transferred to stream of cold nitrogen 
 (Oxford Cryostream 800).
;
_exptl_crystal_size_max 0.300
_exptl_crystal_size_mid 0.150
_exptl_crystal_size_min 0.130
_refine_diff_density_max 0.846
_refine_diff_density_min -0.908
_refine_diff_density_rms 0.084
_refine_ls_extinction_method none
_refine_ls_goodness_of_fit_ref 1.026
_refine_ls_hydrogen_treatment constr
_refine_ls_matrix_type full
_refine_ls_number_parameters 366
_refine_ls_number_reflns 6648
_refine_ls_number_restraints 0
_refine_ls_restrained_S_all 1.026
_refine_ls_R_factor_all 0.0380
_refine_ls_R_factor_gt 0.0329
_refine_ls_shift/su_max 0.001
_refine_ls_shift/su_mean 0.000
_refine_ls_structure_factor_coef Fsqd
_refine_ls_weighting_details
;
 w=1/[\s^2^(Fo^2^)+(0.0382P)^2^+6.0138P] where P=(Fo^2^+2Fc^2^)/3
;
_refine_ls_weighting_scheme calc
_refine_ls_wR_factor_gt 0.0805
_refine_ls_wR_factor_ref 0.0829
_reflns_Friedel_coverage 0.000
_reflns_number_gt 5906
_reflns_number_total 6648
_reflns_threshold_expression 'I > 2\s(I)'
_cod_data_source_file d6cc01072e2.cif
_cod_data_source_block CH_borylated_BOB_anhydride
_cod_depositor_comments 'Adding full bibliography for 7135662--7135668.cif.'
_cod_original_sg_symbol_H-M 'P 21/c'
_cod_database_code 7135663
_shelx_shelxl_version_number 2025/1
_shelx_space_group_comment
;
 The symmetry employed for this shelxl refinement is uniquely defined by the 
 following loop, which should always be used as a source of symmetry 
 information in preference to the above space-group names. They are only 
 intended as comments.
;
_shelx_estimated_absorpt_t_min 0.265
_shelx_estimated_absorpt_t_max 0.508

loop_
_space_group_symop_operation_xyz
'x, y, z'
'-x, y+1/2, -z+1/2'
'-x, -y, -z'
'x, -y-1/2, z-1/2'

loop_
_atom_site_label
_atom_site_type_symbol
_atom_site_fract_x
_atom_site_fract_y
_atom_site_fract_z
_atom_site_U_iso_or_equiv
_atom_site_adp_type
_atom_site_occupancy
_atom_site_site_symmetry_order
_atom_site_calc_flag
_atom_site_refinement_flags_posn
_atom_site_refinement_flags_adp
_atom_site_refinement_flags_occupancy
_atom_site_disorder_assembly
_atom_site_disorder_group
Br1 Br 0.14011(2) 0.27103(2) 0.55611(2) 0.03060(9) Uani 1 1 d . . . . .
C1 C 0.2981(2) 0.4233(2) 0.50082(19) 0.0242(6) Uani 1 1 d . . . . .
H1 H 0.319955 0.365765 0.503794 0.029 Uiso 1 1 calc R U . . .
N1 N 0.18242(17) 0.52618(15) 0.53734(15) 0.0194(5) Uani 1 1 d . . . . .
B1 B 0.2308(2) 0.5935(2) 0.4968(2) 0.0211(7) Uani 1 1 d . . . . .
C14 C 0.3460(2) 0.90425(19) 0.48641(18) 0.0213(6) Uani 1 1 d . . . . .
H14 H 0.386470 0.953110 0.480700 0.026 Uiso 1 1 calc R U . . .
O1 O 0.19248(14) 0.67358(13) 0.50079(13) 0.0214(4) Uani 1 1 d . . . . .
N2 N 0.22188(18) 0.44443(15) 0.54003(15) 0.0209(5) Uani 1 1 d . . . . .
B2 B 0.1665(3) 0.3873(2) 0.6032(2) 0.0241(7) Uani 1 1 d . . . . .
C15 C 0.2528(2) 0.89899(19) 0.43663(18) 0.0210(6) Uani 1 1 d . . . . .
C2 C 0.3510(2) 0.4821(2) 0.45320(18) 0.0230(6) Uani 1 1 d . . . . .
Br2 Br 0.26267(2) 0.37989(2) 0.70735(2) 0.03170(10) Uani 1 1 d . . . . .
C17 C 0.1073(2) 0.8172(2) 0.38758(19) 0.0252(6) Uani 1 1 d . . . . .
H17 H 0.068948 0.766407 0.386974 0.030 Uiso 1 1 calc R U . . .
C7 C 0.4329(2) 0.4537(2) 0.41270(19) 0.0272(7) Uani 1 1 d . . . . .
H7 H 0.451116 0.395213 0.414178 0.033 Uiso 1 1 calc R U . . .
B3 B 0.2362(2) 0.7528(2) 0.4980(2) 0.0202(7) Uani 1 1 d . . . . .
N3 N 0.32278(17) 0.77351(15) 0.55226(15) 0.0182(5) Uani 1 1 d . . . . .
Br3 Br 0.51064(2) 0.95531(2) 0.64695(2) 0.02394(9) Uani 1 1 d . . . . .
C3 C 0.3224(2) 0.5684(2) 0.45089(18) 0.0218(6) Uani 1 1 d . . . . .
C16 C 0.1972(2) 0.8229(2) 0.43805(18) 0.0213(6) Uani 1 1 d . . . . .
C18 C 0.0743(2) 0.8853(2) 0.3387(2) 0.0317(7) Uani 1 1 d . . . . .
H18 H 0.012745 0.881035 0.305270 0.038 Uiso 1 1 calc R U . . .
C6 C 0.4866(2) 0.5115(2) 0.37081(19) 0.0284(7) Uani 1 1 d . . . . .
H6 H 0.542419 0.492949 0.343540 0.034 Uiso 1 1 calc R U . . .
B4 B 0.4836(2) 0.8423(2) 0.5922(2) 0.0209(7) Uani 1 1 d . . . . .
N4 N 0.37834(17) 0.84611(15) 0.53888(15) 0.0185(5) Uani 1 1 d . . . . .
Br4 Br 0.58937(2) 0.81708(2) 0.51330(2) 0.02759(9) Uani 1 1 d . . . . .
C4 C 0.3784(2) 0.6253(2) 0.40705(18) 0.0231(6) Uani 1 1 d . . . . .
H4 H 0.360405 0.683800 0.404059 0.028 Uiso 1 1 calc R U . . .
C20 C 0.2188(2) 0.9675(2) 0.38610(19) 0.0254(6) Uani 1 1 d . . . . .
H20 H 0.256738 1.018503 0.385278 0.030 Uiso 1 1 calc R U . . .
C19 C 0.1298(2) 0.9598(2) 0.3378(2) 0.0303(7) Uani 1 1 d . . . . .
H19 H 0.106064 1.005874 0.303561 0.036 Uiso 1 1 calc R U . . .
C5 C 0.4595(2) 0.5970(2) 0.36823(19) 0.0281(7) Uani 1 1 d . . . . .
H5 H 0.497289 0.636374 0.339372 0.034 Uiso 1 1 calc R U . . .
C22 C 0.3253(2) 0.66719(19) 0.66727(18) 0.0217(6) Uani 1 1 d . . . . .
H22 H 0.261531 0.644847 0.648536 0.026 Uiso 1 1 calc R U . . .
C9 C 0.0288(2) 0.5946(2) 0.58292(19) 0.0233(6) Uani 1 1 d . . . . .
H9 H 0.042315 0.647400 0.557639 0.028 Uiso 1 1 calc R U . . .
C21 C 0.3694(2) 0.73143(18) 0.62429(17) 0.0190(6) Uani 1 1 d . . . . .
C8 C 0.0931(2) 0.52605(19) 0.57959(18) 0.0204(6) Uani 1 1 d . . . . .
C13 C 0.0760(2) 0.4474(2) 0.61581(18) 0.0222(6) Uani 1 1 d . . . . .
C25 C 0.5138(2) 0.7342(2) 0.72174(19) 0.0244(6) Uani 1 1 d . . . . .
H25 H 0.577827 0.756109 0.740103 0.029 Uiso 1 1 calc R U . . .
C12 C -0.0100(2) 0.4379(2) 0.65662(19) 0.0251(6) Uani 1 1 d . . . . .
H12 H -0.023754 0.384940 0.681516 0.030 Uiso 1 1 calc R U . . .
C24 C 0.4716(2) 0.6697(2) 0.76606(19) 0.0280(7) Uani 1 1 d . . . . .
H24 H 0.506603 0.647933 0.814984 0.034 Uiso 1 1 calc R U . . .
C11 C -0.0756(2) 0.5052(2) 0.66109(19) 0.0270(7) Uani 1 1 d . . . . .
H11 H -0.134136 0.498350 0.689160 0.032 Uiso 1 1 calc R U . . .
C23 C 0.3780(2) 0.6370(2) 0.73863(19) 0.0252(6) Uani 1 1 d . . . . .
H23 H 0.349780 0.593200 0.769476 0.030 Uiso 1 1 calc R U . . .
C10 C -0.0562(2) 0.5834(2) 0.62459(19) 0.0249(6) Uani 1 1 d . . . . .
H10 H -0.101682 0.629252 0.628290 0.030 Uiso 1 1 calc R U . . .
C26 C 0.4617(2) 0.76667(18) 0.65010(18) 0.0202(6) Uani 1 1 d . . . . .
C1_1 C 0.18049(18) 0.96037(15) 0.63723(15) 0.0386(4) Uiso 0.758(4) 1 d G . P A 1
C2_1 C 0.09135(19) 0.92942(19) 0.59691(17) 0.0386(4) Uiso 0.758(4) 1 d G . P A 1
H2_1 H 0.055983 0.962325 0.554804 0.046 Uiso 0.758(4) 1 calc R U P A 1
C3_1 C 0.05434(19) 0.8500(2) 0.6186(2) 0.0386(4) Uiso 0.758(4) 1 d G . P A 1
H3_1 H -0.006147 0.828959 0.591262 0.046 Uiso 0.758(4) 1 calc R U P A 1
C4_1 C 0.1065(2) 0.80148(16) 0.6807(2) 0.0386(4) Uiso 0.758(4) 1 d G . P A 1
H4_1 H 0.081334 0.747572 0.695425 0.046 Uiso 0.758(4) 1 calc R U P A 1
C5_1 C 0.1956(2) 0.83244(18) 0.72101(19) 0.0386(4) Uiso 0.758(4) 1 d G . P A 1
H5_1 H 0.230945 0.799539 0.763124 0.046 Uiso 0.758(4) 1 calc R U P A 1
C6_1 C 0.23260(19) 0.91188(18) 0.69929(18) 0.0386(4) Uiso 0.758(4) 1 d G . P A 1
H6_1 H 0.293091 0.932888 0.726653 0.046 Uiso 0.758(4) 1 calc R U P A 1
C7_1 C 0.2207(3) 1.04662(18) 0.6136(2) 0.0386(4) Uiso 0.758(4) 1 d G . P A 1
H7A_1 H 0.283139 1.058480 0.647582 0.058 Uiso 0.758(4) 1 calc R U P A 1
H7B_1 H 0.233297 1.046133 0.555120 0.058 Uiso 0.758(4) 1 calc R U P A 1
H7C_1 H 0.171508 1.090866 0.623017 0.058 Uiso 0.758(4) 1 calc R U P A 1
C1_2 C 0.1908(5) 0.9712(5) 0.6433(5) 0.0386(4) Uiso 0.242(4) 1 d G . P A 2
C2_2 C 0.1003(6) 0.9688(6) 0.5934(5) 0.0386(4) Uiso 0.242(4) 1 d G . P A 2
H2_2 H 0.080098 1.016358 0.559841 0.046 Uiso 0.242(4) 1 calc R U P A 2
C3_2 C 0.0397(6) 0.8963(7) 0.5929(6) 0.0386(4) Uiso 0.242(4) 1 d G . P A 2
H3_2 H -0.021672 0.894620 0.559054 0.046 Uiso 0.242(4) 1 calc R U P A 2
C4_2 C 0.0695(7) 0.8262(5) 0.6424(7) 0.0386(4) Uiso 0.242(4) 1 d G . P A 2
H4_2 H 0.028376 0.776968 0.642075 0.046 Uiso 0.242(4) 1 calc R U P A 2
C5_2 C 0.1600(8) 0.8286(5) 0.6923(7) 0.0386(4) Uiso 0.242(4) 1 d G . P A 2
H5_2 H 0.180207 0.781040 0.725846 0.046 Uiso 0.242(4) 1 calc R U P A 2
C6_2 C 0.2206(6) 0.9011(6) 0.6927(6) 0.0386(4) Uiso 0.242(4) 1 d G . P A 2
H6_2 H 0.281985 0.902766 0.726617 0.046 Uiso 0.242(4) 1 calc R U P A 2
C7_2 C 0.2566(8) 1.0500(6) 0.6438(8) 0.0386(4) Uiso 0.242(4) 1 d G . P A 2
H7A_2 H 0.316593 1.041087 0.681762 0.058 Uiso 0.242(4) 1 calc R U P A 2
H7B_2 H 0.276111 1.060298 0.587920 0.058 Uiso 0.242(4) 1 calc R U P A 2
H7C_2 H 0.219588 1.099229 0.662028 0.058 Uiso 0.242(4) 1 calc R U P A 2

loop_
_atom_site_aniso_label
_atom_site_aniso_U_11
_atom_site_aniso_U_22
_atom_site_aniso_U_33
_atom_site_aniso_U_23
_atom_site_aniso_U_13
_atom_site_aniso_U_12
Br1 0.02978(17) 0.01887(17) 0.0430(2) 0.00148(14) 0.00259(14) -0.00274(13)
C1 0.0239(15) 0.0189(15) 0.0293(16) -0.0030(12) -0.0009(12) -0.0002(12)
N1 0.0187(11) 0.0146(12) 0.0247(12) -0.0016(10) 0.0010(10) -0.0001(9)
B1 0.0186(15) 0.0228(17) 0.0214(16) -0.0035(13) -0.0014(13) -0.0029(13)
C14 0.0221(14) 0.0182(14) 0.0239(14) 0.0029(12) 0.0028(12) -0.0018(11)
O1 0.0180(10) 0.0170(10) 0.0293(11) 0.0036(8) 0.0029(8) -0.0002(8)
N2 0.0204(12) 0.0150(12) 0.0265(13) 0.0010(10) -0.0015(10) -0.0008(9)
B2 0.0220(16) 0.0217(18) 0.0278(17) 0.0040(14) -0.0014(14) -0.0041(13)
C15 0.0189(14) 0.0219(15) 0.0225(14) 0.0012(12) 0.0041(11) 0.0015(11)
C2 0.0217(14) 0.0240(16) 0.0229(14) -0.0009(13) 0.0003(12) -0.0009(12)
Br2 0.02637(17) 0.0399(2) 0.02791(17) 0.00521(15) -0.00294(13) 0.00467(14)
C17 0.0226(15) 0.0247(16) 0.0282(16) 0.0013(13) 0.0011(12) -0.0008(12)
C7 0.0307(16) 0.0243(17) 0.0267(16) -0.0070(13) 0.0030(13) 0.0028(13)
B3 0.0179(15) 0.0206(17) 0.0224(16) -0.0032(13) 0.0040(13) 0.0000(13)
N3 0.0178(11) 0.0157(12) 0.0211(12) 0.0015(10) 0.0020(9) -0.0017(9)
Br3 0.02723(16) 0.01966(16) 0.02439(16) -0.00050(12) -0.00068(12) -0.00541(12)
C3 0.0216(14) 0.0213(15) 0.0219(14) -0.0016(12) -0.0016(12) -0.0003(12)
C16 0.0199(14) 0.0235(16) 0.0210(14) -0.0001(12) 0.0040(11) -0.0006(11)
C18 0.0223(15) 0.040(2) 0.0311(17) 0.0054(15) -0.0052(13) 0.0011(14)
C6 0.0273(16) 0.0330(18) 0.0260(16) -0.0039(14) 0.0082(13) 0.0014(13)
B4 0.0181(15) 0.0200(17) 0.0246(16) -0.0016(14) 0.0009(13) 0.0001(13)
N4 0.0186(11) 0.0166(12) 0.0206(12) -0.0006(10) 0.0026(9) -0.0043(9)
Br4 0.02290(16) 0.03195(19) 0.02870(17) 0.00142(14) 0.00662(13) 0.00167(13)
C4 0.0251(15) 0.0211(15) 0.0236(15) 0.0009(12) 0.0045(12) 0.0013(12)
C20 0.0237(15) 0.0244(16) 0.0281(16) 0.0049(13) 0.0033(12) 0.0002(12)
C19 0.0265(16) 0.0323(18) 0.0320(17) 0.0114(14) 0.0016(13) 0.0049(13)
C5 0.0276(16) 0.0333(18) 0.0240(15) 0.0019(13) 0.0061(13) -0.0015(13)
C22 0.0237(14) 0.0192(15) 0.0223(14) 0.0001(12) 0.0026(12) -0.0014(12)
C9 0.0214(14) 0.0233(16) 0.0251(15) 0.0009(13) 0.0006(12) -0.0032(12)
C21 0.0221(14) 0.0161(14) 0.0185(13) -0.0006(11) 0.0004(11) 0.0028(11)
C8 0.0200(14) 0.0208(15) 0.0198(13) 0.0002(12) -0.0010(11) -0.0036(11)
C13 0.0222(14) 0.0222(15) 0.0210(14) -0.0001(12) -0.0045(12) -0.0033(12)
C25 0.0259(15) 0.0227(16) 0.0236(15) -0.0009(12) -0.0034(12) 0.0000(12)
C12 0.0236(15) 0.0276(16) 0.0235(15) 0.0035(13) -0.0014(12) -0.0053(13)
C24 0.0356(17) 0.0241(16) 0.0233(15) -0.0012(13) -0.0029(13) 0.0032(13)
C11 0.0186(14) 0.0369(18) 0.0255(15) -0.0005(14) 0.0019(12) -0.0057(13)
C23 0.0320(16) 0.0195(15) 0.0248(15) 0.0007(12) 0.0058(13) 0.0008(13)
C10 0.0213(14) 0.0279(17) 0.0248(15) -0.0016(13) -0.0009(12) 0.0014(12)
C26 0.0241(14) 0.0157(14) 0.0208(14) -0.0025(12) 0.0026(12) -0.0008(11)

loop_
_atom_type_symbol
_atom_type_description
_atom_type_scat_dispersion_real
_atom_type_scat_dispersion_imag
_atom_type_scat_source
C C 0.0181 0.0091 'International Tables Vol C Tables 4.2.6.8 and 6.1.1.4'
H H 0.0000 0.0000 'International Tables Vol C Tables 4.2.6.8 and 6.1.1.4'
B B 0.0090 0.0039 'International Tables Vol C Tables 4.2.6.8 and 6.1.1.4'
N N 0.0311 0.0180 'International Tables Vol C Tables 4.2.6.8 and 6.1.1.4'
O O 0.0492 0.0322 'International Tables Vol C Tables 4.2.6.8 and 6.1.1.4'
Br Br -0.6763 1.2805 'International Tables Vol C Tables 4.2.6.8 and 6.1.1.4'

loop_
_exptl_crystal_face_index_h
_exptl_crystal_face_index_k
_exptl_crystal_face_index_l
_exptl_crystal_face_perp_dist
1 0 2 0.1007
2 -2 -1 0.0854
-1 0 -2 0.1201
-2 2 1 0.0772
1 -1 2 0.1044
-1 1 -2 0.1239
-1 0 2 0.1573
1 0 -2 0.1277
-2 1 1 0.0974
0 1 -1 0.1125
-1 -2 1 0.1281
1 2 -1 0.0678
2 1 -1 0.0603
-2 -1 1 0.1152
-2 1 0 0.0681
-1 -2 0 0.1013
1 2 0 0.0304
-2 -1 0 0.0931
2 0 1 0.0746
-1 1 0 0.0528
1 -1 0 0.0870

loop_
_geom_angle_atom_site_label_1
_geom_angle_atom_site_label_2
_geom_angle_atom_site_label_3
_geom_angle
_geom_angle_site_symmetry_1
_geom_angle_site_symmetry_3
_geom_angle_publ_flag
N2 C1 C2 123.5(3) . . ?
N2 C1 H1 118.3 . . ?
C2 C1 H1 118.3 . . ?
N2 N1 B1 120.6(2) . . ?
N2 N1 C8 108.5(2) . . ?
B1 N1 C8 130.9(3) . . ?
O1 B1 N1 118.1(3) . . ?
O1 B1 C3 125.3(3) . . ?
N1 B1 C3 116.6(3) . . ?
N4 C14 C15 123.8(3) . . ?
N4 C14 H14 118.1 . . ?
C15 C14 H14 118.1 . . ?
B1 O1 B3 131.9(2) . . ?
C1 N2 N1 122.5(3) . . ?
C1 N2 B2 127.2(3) . . ?
N1 N2 B2 110.0(2) . . ?
C13 B2 N2 99.0(2) . . ?
C13 B2 Br1 119.1(2) . . ?
N2 B2 Br1 110.2(2) . . ?
C13 B2 Br2 111.6(2) . . ?
N2 B2 Br2 105.56(19) . . ?
Br1 B2 Br2 110.07(17) . . ?
C20 C15 C16 120.9(3) . . ?
C20 C15 C14 120.6(3) . . ?
C16 C15 C14 118.5(3) . . ?
C7 C2 C3 121.1(3) . . ?
C7 C2 C1 119.7(3) . . ?
C3 C2 C1 119.1(3) . . ?
C18 C17 C16 120.3(3) . . ?
C18 C17 H17 119.9 . . ?
C16 C17 H17 119.9 . . ?
C6 C7 C2 119.3(3) . . ?
C6 C7 H7 120.4 . . ?
C2 C7 H7 120.4 . . ?
O1 B3 N3 120.6(3) . . ?
O1 B3 C16 123.1(3) . . ?
N3 B3 C16 116.2(3) . . ?
N4 N3 B3 120.5(2) . . ?
N4 N3 C21 107.6(2) . . ?
B3 N3 C21 131.9(3) . . ?
C4 C3 C2 118.0(3) . . ?
C4 C3 B1 124.7(3) . . ?
C2 C3 B1 117.4(3) . . ?
C17 C16 C15 118.3(3) . . ?
C17 C16 B3 123.7(3) . . ?
C15 C16 B3 117.9(3) . . ?
C17 C18 C19 120.9(3) . . ?
C17 C18 H18 119.6 . . ?
C19 C18 H18 119.6 . . ?
C7 C6 C5 120.3(3) . . ?
C7 C6 H6 119.8 . . ?
C5 C6 H6 119.8 . . ?
C26 B4 N4 98.6(2) . . ?
C26 B4 Br3 116.3(2) . . ?
N4 B4 Br3 109.0(2) . . ?
C26 B4 Br4 114.3(2) . . ?
N4 B4 Br4 107.6(2) . . ?
Br3 B4 Br4 110.07(16) . . ?
C14 N4 N3 121.8(2) . . ?
C14 N4 B4 127.8(2) . . ?
N3 N4 B4 110.4(2) . . ?
C5 C4 C3 120.5(3) . . ?
C5 C4 H4 119.7 . . ?
C3 C4 H4 119.7 . . ?
C19 C20 C15 119.1(3) . . ?
C19 C20 H20 120.4 . . ?
C15 C20 H20 120.4 . . ?
C20 C19 C18 120.6(3) . . ?
C20 C19 H19 119.7 . . ?
C18 C19 H19 119.7 . . ?
C4 C5 C6 120.9(3) . . ?
C4 C5 H5 119.6 . . ?
C6 C5 H5 119.6 . . ?
C23 C22 C21 117.3(3) . . ?
C23 C22 H22 121.4 . . ?
C21 C22 H22 121.4 . . ?
C8 C9 C10 117.6(3) . . ?
C8 C9 H9 121.2 . . ?
C10 C9 H9 121.2 . . ?
C26 C21 C22 123.2(3) . . ?
C26 C21 N3 112.0(2) . . ?
C22 C21 N3 124.6(3) . . ?
C9 C8 C13 123.1(3) . . ?
C9 C8 N1 124.7(3) . . ?
C13 C8 N1 112.2(3) . . ?
C12 C13 C8 118.0(3) . . ?
C12 C13 B2 133.3(3) . . ?
C8 C13 B2 108.6(3) . . ?
C24 C25 C26 119.9(3) . . ?
C24 C25 H25 120.0 . . ?
C26 C25 H25 120.0 . . ?
C11 C12 C13 120.2(3) . . ?
C11 C12 H12 119.9 . . ?
C13 C12 H12 119.9 . . ?
C25 C24 C23 120.0(3) . . ?
C25 C24 H24 120.0 . . ?
C23 C24 H24 120.0 . . ?
C12 C11 C10 120.4(3) . . ?
C12 C11 H11 119.8 . . ?
C10 C11 H11 119.8 . . ?
C22 C23 C24 121.4(3) . . ?
C22 C23 H23 119.3 . . ?
C24 C23 H23 119.3 . . ?
C9 C10 C11 120.7(3) . . ?
C9 C10 H10 119.7 . . ?
C11 C10 H10 119.7 . . ?
C21 C26 C25 118.2(3) . . ?
C21 C26 B4 109.5(3) . . ?
C25 C26 B4 132.2(3) . . ?
C2_1 C1_1 C6_1 120.0 . . ?
C2_1 C1_1 C7_1 120.0 . . ?
C6_1 C1_1 C7_1 120.0 . . ?
C1_1 C2_1 C3_1 120.0 . . ?
C1_1 C2_1 H2_1 120.0 . . ?
C3_1 C2_1 H2_1 120.0 . . ?
C4_1 C3_1 C2_1 120.0 . . ?
C4_1 C3_1 H3_1 120.0 . . ?
C2_1 C3_1 H3_1 120.0 . . ?
C5_1 C4_1 C3_1 120.0 . . ?
C5_1 C4_1 H4_1 120.0 . . ?
C3_1 C4_1 H4_1 120.0 . . ?
C4_1 C5_1 C6_1 120.0 . . ?
C4_1 C5_1 H5_1 120.0 . . ?
C6_1 C5_1 H5_1 120.0 . . ?
C5_1 C6_1 C1_1 120.0 . . ?
C5_1 C6_1 H6_1 120.0 . . ?
C1_1 C6_1 H6_1 120.0 . . ?
C1_1 C7_1 H7A_1 109.5 . . ?
C1_1 C7_1 H7B_1 109.5 . . ?
H7A_1 C7_1 H7B_1 109.5 . . ?
C1_1 C7_1 H7C_1 109.5 . . ?
H7A_1 C7_1 H7C_1 109.5 . . ?
H7B_1 C7_1 H7C_1 109.5 . . ?
C2_2 C1_2 C6_2 120.0 . . ?
C2_2 C1_2 C7_2 120.0 . . ?
C6_2 C1_2 C7_2 120.0 . . ?
C1_2 C2_2 C3_2 120.0 . . ?
C1_2 C2_2 H2_2 120.0 . . ?
C3_2 C2_2 H2_2 120.0 . . ?
C4_2 C3_2 C2_2 120.0 . . ?
C4_2 C3_2 H3_2 120.0 . . ?
C2_2 C3_2 H3_2 120.0 . . ?
C5_2 C4_2 C3_2 120.0 . . ?
C5_2 C4_2 H4_2 120.0 . . ?
C3_2 C4_2 H4_2 120.0 . . ?
C4_2 C5_2 C6_2 120.0 . . ?
C4_2 C5_2 H5_2 120.0 . . ?
C6_2 C5_2 H5_2 120.0 . . ?
C5_2 C6_2 C1_2 120.0 . . ?
C5_2 C6_2 H6_2 120.0 . . ?
C1_2 C6_2 H6_2 120.0 . . ?
C1_2 C7_2 H7A_2 109.5 . . ?
C1_2 C7_2 H7B_2 109.5 . . ?
H7A_2 C7_2 H7B_2 109.5 . . ?
C1_2 C7_2 H7C_2 109.5 . . ?
H7A_2 C7_2 H7C_2 109.5 . . ?
H7B_2 C7_2 H7C_2 109.5 . . ?

loop_
_geom_bond_atom_site_label_1
_geom_bond_atom_site_label_2
_geom_bond_distance
_geom_bond_site_symmetry_2
_geom_bond_publ_flag
Br1 B2 1.999(4) . ?
C1 N2 1.296(4) . ?
C1 C2 1.434(4) . ?
C1 H1 0.9500 . ?
N1 N2 1.388(3) . ?
N1 B1 1.432(4) . ?
N1 C8 1.435(4) . ?
B1 O1 1.363(4) . ?
B1 C3 1.545(4) . ?
C14 N4 1.297(4) . ?
C14 C15 1.431(4) . ?
C14 H14 0.9500 . ?
O1 B3 1.379(4) . ?
N2 B2 1.596(4) . ?
B2 C13 1.567(5) . ?
B2 Br2 2.038(3) . ?
C15 C20 1.405(4) . ?
C15 C16 1.411(4) . ?
C2 C7 1.404(4) . ?
C2 C3 1.410(4) . ?
C17 C18 1.380(5) . ?
C17 C16 1.401(4) . ?
C17 H17 0.9500 . ?
C7 C6 1.376(5) . ?
C7 H7 0.9500 . ?
B3 N3 1.432(4) . ?
B3 C16 1.531(5) . ?
N3 N4 1.391(3) . ?
N3 C21 1.438(4) . ?
Br3 B4 2.004(4) . ?
C3 C4 1.402(4) . ?
C18 C19 1.389(5) . ?
C18 H18 0.9500 . ?
C6 C5 1.391(5) . ?
C6 H6 0.9500 . ?
B4 C26 1.560(4) . ?
B4 N4 1.593(4) . ?
B4 Br4 2.034(3) . ?
C4 C5 1.380(4) . ?
C4 H4 0.9500 . ?
C20 C19 1.376(4) . ?
C20 H20 0.9500 . ?
C19 H19 0.9500 . ?
C5 H5 0.9500 . ?
C22 C23 1.387(4) . ?
C22 C21 1.390(4) . ?
C22 H22 0.9500 . ?
C9 C8 1.384(4) . ?
C9 C10 1.390(4) . ?
C9 H9 0.9500 . ?
C21 C26 1.388(4) . ?
C8 C13 1.396(4) . ?
C13 C12 1.390(4) . ?
C25 C24 1.392(5) . ?
C25 C26 1.399(4) . ?
C25 H25 0.9500 . ?
C12 C11 1.383(5) . ?
C12 H12 0.9500 . ?
C24 C23 1.394(5) . ?
C24 H24 0.9500 . ?
C11 C10 1.397(5) . ?
C11 H11 0.9500 . ?
C23 H23 0.9500 . ?
C10 H10 0.9500 . ?
C1_1 C2_1 1.4000 . ?
C1_1 C6_1 1.4000 . ?
C1_1 C7_1 1.5199 . ?
C2_1 C3_1 1.4001 . ?
C2_1 H2_1 0.9500 . ?
C3_1 C4_1 1.4000 . ?
C3_1 H3_1 0.9500 . ?
C4_1 C5_1 1.4000 . ?
C4_1 H4_1 0.9500 . ?
C5_1 C6_1 1.4000 . ?
C5_1 H5_1 0.9500 . ?
C6_1 H6_1 0.9500 . ?
C7_1 H7A_1 0.9800 . ?
C7_1 H7B_1 0.9800 . ?
C7_1 H7C_1 0.9800 . ?
C1_2 C2_2 1.4000 . ?
C1_2 C6_2 1.4000 . ?
C1_2 C7_2 1.5200 . ?
C2_2 C3_2 1.4000 . ?
C2_2 H2_2 0.9500 . ?
C3_2 C4_2 1.4000 . ?
C3_2 H3_2 0.9500 . ?
C4_2 C5_2 1.4000 . ?
C4_2 H4_2 0.9500 . ?
C5_2 C6_2 1.4000 . ?
C5_2 H5_2 0.9500 . ?
C6_2 H6_2 0.9500 . ?
C7_2 H7A_2 0.9800 . ?
C7_2 H7B_2 0.9800 . ?
C7_2 H7C_2 0.9800 . ?

loop_
_geom_torsion_atom_site_label_1
_geom_torsion_atom_site_label_2
_geom_torsion_atom_site_label_3
_geom_torsion_atom_site_label_4
_geom_torsion
_geom_torsion_site_symmetry_1
_geom_torsion_site_symmetry_2
_geom_torsion_site_symmetry_3
_geom_torsion_site_symmetry_4
_geom_torsion_publ_flag
N2 N1 B1 O1 -175.8(2) . . . . ?
C8 N1 B1 O1 4.3(5) . . . . ?
N2 N1 B1 C3 5.0(4) . . . . ?
C8 N1 B1 C3 -174.9(3) . . . . ?
N1 B1 O1 B3 152.0(3) . . . . ?
C3 B1 O1 B3 -28.9(5) . . . . ?
C2 C1 N2 N1 2.1(4) . . . . ?
C2 C1 N2 B2 -171.8(3) . . . . ?
B1 N1 N2 C1 -6.0(4) . . . . ?
C8 N1 N2 C1 173.9(3) . . . . ?
B1 N1 N2 B2 168.8(3) . . . . ?
C8 N1 N2 B2 -11.2(3) . . . . ?
C1 N2 B2 C13 -172.7(3) . . . . ?
N1 N2 B2 C13 12.8(3) . . . . ?
C1 N2 B2 Br1 -47.0(4) . . . . ?
N1 N2 B2 Br1 138.5(2) . . . . ?
C1 N2 B2 Br2 71.8(3) . . . . ?
N1 N2 B2 Br2 -102.7(2) . . . . ?
N4 C14 C15 C20 174.7(3) . . . . ?
N4 C14 C15 C16 -6.7(5) . . . . ?
N2 C1 C2 C7 180.0(3) . . . . ?
N2 C1 C2 C3 2.7(5) . . . . ?
C3 C2 C7 C6 0.7(5) . . . . ?
C1 C2 C7 C6 -176.5(3) . . . . ?
B1 O1 B3 N3 -52.3(5) . . . . ?
B1 O1 B3 C16 127.3(3) . . . . ?
O1 B3 N3 N4 167.2(2) . . . . ?
C16 B3 N3 N4 -12.5(4) . . . . ?
O1 B3 N3 C21 -12.5(5) . . . . ?
C16 B3 N3 C21 167.8(3) . . . . ?
C7 C2 C3 C4 -0.2(4) . . . . ?
C1 C2 C3 C4 177.1(3) . . . . ?
C7 C2 C3 B1 179.6(3) . . . . ?
C1 C2 C3 B1 -3.2(4) . . . . ?
O1 B1 C3 C4 0.1(5) . . . . ?
N1 B1 C3 C4 179.2(3) . . . . ?
O1 B1 C3 C2 -179.7(3) . . . . ?
N1 B1 C3 C2 -0.5(4) . . . . ?
C18 C17 C16 C15 -0.7(5) . . . . ?
C18 C17 C16 B3 176.1(3) . . . . ?
C20 C15 C16 C17 0.2(4) . . . . ?
C14 C15 C16 C17 -178.4(3) . . . . ?
C20 C15 C16 B3 -176.9(3) . . . . ?
C14 C15 C16 B3 4.6(4) . . . . ?
O1 B3 C16 C17 7.9(5) . . . . ?
N3 B3 C16 C17 -172.4(3) . . . . ?
O1 B3 C16 C15 -175.2(3) . . . . ?
N3 B3 C16 C15 4.5(4) . . . . ?
C16 C17 C18 C19 0.8(5) . . . . ?
C2 C7 C6 C5 -0.4(5) . . . . ?
C15 C14 N4 N3 -1.4(4) . . . . ?
C15 C14 N4 B4 175.1(3) . . . . ?
B3 N3 N4 C14 11.4(4) . . . . ?
C21 N3 N4 C14 -168.8(3) . . . . ?
B3 N3 N4 B4 -165.6(3) . . . . ?
C21 N3 N4 B4 14.2(3) . . . . ?
C26 B4 N4 C14 170.4(3) . . . . ?
Br3 B4 N4 C14 48.6(4) . . . . ?
Br4 B4 N4 C14 -70.7(3) . . . . ?
C26 B4 N4 N3 -12.8(3) . . . . ?
Br3 B4 N4 N3 -134.6(2) . . . . ?
Br4 B4 N4 N3 106.1(2) . . . . ?
C2 C3 C4 C5 -0.6(4) . . . . ?
B1 C3 C4 C5 179.7(3) . . . . ?
C16 C15 C20 C19 0.3(5) . . . . ?
C14 C15 C20 C19 178.8(3) . . . . ?
C15 C20 C19 C18 -0.2(5) . . . . ?
C17 C18 C19 C20 -0.4(5) . . . . ?
C3 C4 C5 C6 0.8(5) . . . . ?
C7 C6 C5 C4 -0.3(5) . . . . ?
C23 C22 C21 C26 -0.9(4) . . . . ?
C23 C22 C21 N3 -176.0(3) . . . . ?
N4 N3 C21 C26 -9.6(3) . . . . ?
B3 N3 C21 C26 170.2(3) . . . . ?
N4 N3 C21 C22 166.0(3) . . . . ?
B3 N3 C21 C22 -14.3(5) . . . . ?
C10 C9 C8 C13 0.1(4) . . . . ?
C10 C9 C8 N1 178.2(3) . . . . ?
N2 N1 C8 C9 -173.9(3) . . . . ?
B1 N1 C8 C9 6.1(5) . . . . ?
N2 N1 C8 C13 4.5(3) . . . . ?
B1 N1 C8 C13 -175.6(3) . . . . ?
C9 C8 C13 C12 0.3(4) . . . . ?
N1 C8 C13 C12 -178.0(3) . . . . ?
C9 C8 C13 B2 -177.3(3) . . . . ?
N1 C8 C13 B2 4.3(3) . . . . ?
N2 B2 C13 C12 173.0(3) . . . . ?
Br1 B2 C13 C12 53.8(4) . . . . ?
Br2 B2 C13 C12 -76.2(4) . . . . ?
N2 B2 C13 C8 -9.9(3) . . . . ?
Br1 B2 C13 C8 -129.1(2) . . . . ?
Br2 B2 C13 C8 100.9(3) . . . . ?
C8 C13 C12 C11 -0.4(4) . . . . ?
B2 C13 C12 C11 176.5(3) . . . . ?
C26 C25 C24 C23 0.6(5) . . . . ?
C13 C12 C11 C10 0.1(5) . . . . ?
C21 C22 C23 C24 -0.1(4) . . . . ?
C25 C24 C23 C22 0.3(5) . . . . ?
C8 C9 C10 C11 -0.4(4) . . . . ?
C12 C11 C10 C9 0.3(5) . . . . ?
C22 C21 C26 C25 1.8(4) . . . . ?
N3 C21 C26 C25 177.4(3) . . . . ?
C22 C21 C26 B4 -174.8(3) . . . . ?
N3 C21 C26 B4 0.9(3) . . . . ?
C24 C25 C26 C21 -1.5(4) . . . . ?
C24 C25 C26 B4 174.0(3) . . . . ?
N4 B4 C26 C21 6.8(3) . . . . ?
Br3 B4 C26 C21 123.1(2) . . . . ?
Br4 B4 C26 C21 -106.9(3) . . . . ?
N4 B4 C26 C25 -169.0(3) . . . . ?
Br3 B4 C26 C25 -52.8(4) . . . . ?
Br4 B4 C26 C25 77.2(4) . . . . ?
C6_1 C1_1 C2_1 C3_1 0.0 . . . . ?
C7_1 C1_1 C2_1 C3_1 180.0 . . . . ?
C1_1 C2_1 C3_1 C4_1 0.0 . . . . ?
C2_1 C3_1 C4_1 C5_1 0.0 . . . . ?
C3_1 C4_1 C5_1 C6_1 0.0 . . . . ?
C4_1 C5_1 C6_1 C1_1 0.0 . . . . ?
C2_1 C1_1 C6_1 C5_1 0.0 . . . . ?
C7_1 C1_1 C6_1 C5_1 180.0 . . . . ?
C6_2 C1_2 C2_2 C3_2 0.0 . . . . ?
C7_2 C1_2 C2_2 C3_2 180.0 . . . . ?
C1_2 C2_2 C3_2 C4_2 0.0 . . . . ?
C2_2 C3_2 C4_2 C5_2 0.0 . . . . ?
C3_2 C4_2 C5_2 C6_2 0.0 . . . . ?
C4_2 C5_2 C6_2 C1_2 0.0 . . . . ?
C2_2 C1_2 C6_2 C5_2 0.0 . . . . ?
C7_2 C1_2 C6_2 C5_2 180.0 . . . . ?
